data_7120896
loop_
_publ_author_name
'Fang, Xinqiang'
'Zhang, Guoxiang'
'Xu, Weici'
'Liu, Jian'
'Das, Deb Kumar'
'Yang, Shuang'
'Perveen, Saima'
'Zhang, Hao'
'Li, Xinglong'

_publ_section_title
;
 Enantioselective Intermolecular All-Carbon [4+2] Annulation via
 N-Heterocyclic Carbene Organocatalysis
;
_journal_name_full 'Chemical Communications'
_journal_paper_doi 10.1039/C7CC08680F
_journal_year 2017
_chemical_formula_sum 'C33 H27 Br O5'
_chemical_formula_weight 583.45
_space_group_crystal_system monoclinic
_space_group_IT_number 4
_space_group_name_Hall 'P 2yb'
_space_group_name_H-M_alt 'P 1 21 1'
_symmetry_space_group_name_Hall 'P 2yb'
_symmetry_space_group_name_H-M 'P 1 21 1'
_atom_sites_solution_hydrogens geom
_audit_creation_method SHELXL-2016/6
_audit_update_record
;
2017-08-21 deposited with the CCDC.
2017-11-23 downloaded from the CCDC.
;
_cell_angle_alpha 90
_cell_angle_beta 92.686(9)
_cell_angle_gamma 90
_cell_formula_units_Z 2
_cell_length_a 10.024(5)
_cell_length_b 11.074(5)
_cell_length_c 13.112(6)
_cell_measurement_reflns_used 4384
_cell_measurement_temperature 293.1500
_cell_measurement_theta_max 27.5049
_cell_measurement_theta_min 3.1052
_cell_volume 1453.9(12)
_computing_cell_refinement 'CrystalClear (Rigaku Inc., 2008)'
_computing_data_collection 'CrystalClear (Rigaku Inc., 2008)'
_computing_data_reduction 'CrystalClear (Rigaku Inc., 2008)'
_computing_structure_refinement 'SHELXL-2016/6 (Sheldrick, 2016)'
_computing_structure_solution 'SHELXT 2014/5 (Sheldrick, 2014)'
_diffrn_ambient_temperature 293.15
_diffrn_detector_area_resol_mean 28.5714
_diffrn_measured_fraction_theta_full 0.992
_diffrn_measured_fraction_theta_max 0.992
_diffrn_measurement_device_type
;
Saturn724+ (2x2 bin mode)
;
_diffrn_measurement_method CCD_Profile_fitting
_diffrn_radiation_type MoK\a
_diffrn_radiation_wavelength 0.71073
_diffrn_reflns_av_R_equivalents 0.0435
_diffrn_reflns_av_unetI/netI 0.0871
_diffrn_reflns_Laue_measured_fraction_full 0.992
_diffrn_reflns_Laue_measured_fraction_max 0.992
_diffrn_reflns_limit_h_max 12
_diffrn_reflns_limit_h_min -11
_diffrn_reflns_limit_k_max 13
_diffrn_reflns_limit_k_min -14
_diffrn_reflns_limit_l_max 16
_diffrn_reflns_limit_l_min -16
_diffrn_reflns_number 12172
_diffrn_reflns_point_group_measured_fraction_full 0.897
_diffrn_reflns_point_group_measured_fraction_max 0.882
_diffrn_reflns_theta_full 25.242
_diffrn_reflns_theta_max 27.429
_diffrn_reflns_theta_min 3.106
_diffrn_source 'Sealed Tube'
_exptl_absorpt_coefficient_mu 1.452
_exptl_absorpt_correction_T_max 1.0000
_exptl_absorpt_correction_T_min 0.7225
_exptl_absorpt_correction_type multi-scan
_exptl_absorpt_process_details 'CrystalClear (Rigaku Inc., 2008)'
_exptl_crystal_colour Orange
_exptl_crystal_density_diffrn 1.333
_exptl_crystal_description prism
_exptl_crystal_F_000 600
_exptl_crystal_size_max 0.800
_exptl_crystal_size_mid 0.400
_exptl_crystal_size_min 0.300
_refine_diff_density_max 0.179
_refine_diff_density_min -0.356
_refine_diff_density_rms 0.045
_refine_ls_abs_structure_details
;
 Flack x determined using 705 quotients [(I+)-(I-)]/[(I+)+(I-)]
 (Parsons, Flack and Wagner, Acta Cryst. B69 (2013) 249-259).
;
_refine_ls_abs_structure_Flack 0.255(12)
_refine_ls_extinction_method none
_refine_ls_goodness_of_fit_ref 0.732
_refine_ls_hydrogen_treatment constr
_refine_ls_matrix_type full
_refine_ls_number_parameters 354
_refine_ls_number_reflns 5835
_refine_ls_number_restraints 101
_refine_ls_restrained_S_all 0.735
_refine_ls_R_factor_all 0.0762
_refine_ls_R_factor_gt 0.0477
_refine_ls_shift/su_max 0.000
_refine_ls_shift/su_mean 0.000
_refine_ls_structure_factor_coef Fsqd
_refine_ls_weighting_details 'w=1/[\s^2^(Fo^2^)+(0.0567P)^2^] where P=(Fo^2^+2Fc^2^)/3'
_refine_ls_weighting_scheme calc
_refine_ls_wR_factor_gt 0.1078
_refine_ls_wR_factor_ref 0.1157
_reflns_Friedel_coverage 0.691
_reflns_Friedel_fraction_full 0.790
_reflns_Friedel_fraction_max 0.760
_reflns_number_gt 2359
_reflns_number_total 5835
_reflns_threshold_expression 'I > 2\s(I)'
_cod_data_source_file c7cc08680f2.cif
_cod_data_source_block Compound-1
_cod_depositor_comments
;
The following automatic conversions were performed:

'_exptl_absorpt_correction_type' value 'Multi-scan' changed to
'multi-scan' according to
/home/data/users/saulius/crontab/automatic-downloads/rss-feeds/RSC/lib/dictionaries/cif_core.dic
dictionary named 'cif_core.dic' version 2.4.2 from 2011-04-26.

Automatic conversion script
Id: cif_fix_values 4973 2017-02-22 13:04:09Z antanas 
;
_cod_original_cell_volume 1454.0(12)
_cod_database_code 7120896
_shelx_shelxl_version_number 2016/6
_shelx_space_group_comment
;
The symmetry employed for this shelxl refinement is uniquely defined
by the following loop, which should always be used as a source of
symmetry information in preference to the above space-group names.
They are only intended as comments.
;
_shelx_estimated_absorpt_t_min 0.390
_shelx_estimated_absorpt_t_max 0.670

loop_
_space_group_symop_operation_xyz
'x, y, z'
'-x, y+1/2, -z'

loop_
_atom_site_label
_atom_site_type_symbol
_atom_site_fract_x
_atom_site_fract_y
_atom_site_fract_z
_atom_site_U_iso_or_equiv
_atom_site_adp_type
_atom_site_occupancy
_atom_site_site_symmetry_order
_atom_site_calc_flag
_atom_site_refinement_flags_posn
_atom_site_refinement_flags_adp
Br1 Br 0.95029(10) 0.04036(8) 0.87074(7) 0.1342(4) Uani 1 1 d . .
O1 O 0.6533(4) 0.7938(4) 0.7519(2) 0.0792(13) Uani 1 1 d . .
H1O H 0.717177 0.819263 0.786794 0.095 Uiso 1 1 calc R U
O2 O 0.9066(4) 0.7200(4) 0.8430(3) 0.0832(12) Uani 1 1 d . .
O3 O 0.9997(3) 0.5705(3) 0.7589(2) 0.0600(10) Uani 1 1 d . .
O4 O 0.6179(4) 0.6006(3) 0.5311(2) 0.0660(10) Uani 1 1 d . .
O5 O 0.4491(6) 0.6639(6) 0.4301(3) 0.122(2) Uani 1 1 d . .
C1 C 0.4458(6) 0.4407(8) 0.8157(5) 0.091(2) Uani 1 1 d D U
C2 C 0.3636(7) 0.3602(7) 0.7637(6) 0.103(2) Uani 1 1 d D U
H2 H 0.365517 0.354517 0.693009 0.123 Uiso 1 1 calc R U
C3 C 0.2768(8) 0.2864(8) 0.8169(8) 0.135(3) Uani 1 1 d D U
H3 H 0.220224 0.231884 0.782569 0.162 Uiso 1 1 calc R U
C4 C 0.2781(9) 0.2972(11) 0.9205(8) 0.156(4) Uani 1 1 d D U
H4 H 0.224004 0.246226 0.956920 0.187 Uiso 1 1 calc R U
C5 C 0.3543(9) 0.3783(13) 0.9720(6) 0.187(5) Uani 1 1 d D U
H5 H 0.347353 0.386963 1.042078 0.224 Uiso 1 1 calc R U
C6 C 0.4438(7) 0.4494(11) 0.9206(5) 0.171(5) Uani 1 1 d D U
H6 H 0.501315 0.501839 0.956420 0.205 Uiso 1 1 calc R U
C7 C 0.5374(5) 0.5283(7) 0.7598(4) 0.0683(15) Uani 1 1 d . .
C8 C 0.6818(5) 0.5366(6) 0.8000(3) 0.0539(12) Uani 1 1 d . .
H8 H 0.683767 0.582070 0.864176 0.065 Uiso 1 1 calc R U
C9 C 0.7697(5) 0.6047(4) 0.7244(3) 0.0462(11) Uani 1 1 d . .
H9 H 0.791593 0.548376 0.669953 0.055 Uiso 1 1 calc R U
C10 C 0.6998(5) 0.7137(5) 0.6751(3) 0.0578(14) Uani 1 1 d . .
C11 C 0.5725(5) 0.6715(5) 0.6184(3) 0.0631(15) Uani 1 1 d . .
H11 H 0.519410 0.740973 0.594180 0.076 Uiso 1 1 calc R U
C12 C 0.4896(5) 0.5886(6) 0.6785(4) 0.0727(17) Uani 1 1 d . .
H12 H 0.400158 0.578516 0.658194 0.087 Uiso 1 1 calc R U
C13 C 0.7418(5) 0.4140(5) 0.8216(3) 0.0495(12) Uani 1 1 d . .
C14 C 0.7292(5) 0.3213(6) 0.7499(4) 0.0639(15) Uani 1 1 d . .
H14 H 0.677226 0.333767 0.690181 0.077 Uiso 1 1 calc R U
C15 C 0.7920(6) 0.2117(6) 0.7655(4) 0.0684(15) Uani 1 1 d . .
H15 H 0.783381 0.151339 0.716317 0.082 Uiso 1 1 calc R U
C16 C 0.8661(6) 0.1926(5) 0.8526(5) 0.0701(16) Uani 1 1 d . .
C17 C 0.8846(6) 0.2814(6) 0.9267(4) 0.0679(15) Uani 1 1 d . .
H17 H 0.938224 0.268075 0.985396 0.081 Uiso 1 1 calc R U
C18 C 0.8197(5) 0.3912(5) 0.9096(4) 0.0577(13) Uani 1 1 d . .
H18 H 0.829013 0.451277 0.958901 0.069 Uiso 1 1 calc R U
C19 C 0.7879(6) 0.7843(5) 0.6011(4) 0.0629(14) Uani 1 1 d . .
C20 C 0.8827(6) 0.7247(6) 0.5455(4) 0.0748(17) Uani 1 1 d . .
H20 H 0.899041 0.642854 0.556048 0.090 Uiso 1 1 calc R U
C21 C 0.9538(7) 0.7895(8) 0.4729(5) 0.104(3) Uani 1 1 d . .
H21 H 1.020466 0.751738 0.437616 0.124 Uiso 1 1 calc R U
C22 C 0.9237(9) 0.9082(9) 0.4551(6) 0.112(3) Uani 1 1 d . .
H22 H 0.967462 0.950078 0.405104 0.134 Uiso 1 1 calc R U
C23 C 0.8315(9) 0.9655(8) 0.5090(7) 0.109(3) Uani 1 1 d . .
H23 H 0.813691 1.046910 0.497341 0.131 Uiso 1 1 calc R U
C24 C 0.7632(7) 0.9027(5) 0.5817(5) 0.0791(18) Uani 1 1 d . .
H24 H 0.699064 0.942676 0.618078 0.095 Uiso 1 1 calc R U
C25 C 0.8993(5) 0.6403(5) 0.7816(4) 0.0545(13) Uani 1 1 d . .
C26 C 1.1241(6) 0.5873(6) 0.8159(5) 0.091(2) Uani 1 1 d . .
H26A H 1.192830 0.541762 0.784811 0.137 Uiso 1 1 calc R U
H26B H 1.115360 0.560069 0.884773 0.137 Uiso 1 1 calc R U
H26C H 1.147362 0.671430 0.816273 0.137 Uiso 1 1 calc R U
C27 C 0.5494(7) 0.6070(6) 0.4414(4) 0.0705(16) Uani 1 1 d . .
C28 C 0.6122(6) 0.5329(7) 0.3627(4) 0.0711(15) Uani 1 1 d . .
C29 C 0.7234(9) 0.4667(8) 0.3818(5) 0.114(3) Uani 1 1 d . .
H29 H 0.763625 0.467901 0.447130 0.137 Uiso 1 1 calc R U
C30 C 0.7798(11) 0.3972(10) 0.3079(6) 0.159(4) Uani 1 1 d . .
H30 H 0.853096 0.348206 0.324000 0.191 Uiso 1 1 calc R U
C31 C 0.7259(13) 0.4020(10) 0.2111(6) 0.133(4) Uani 1 1 d . .
H31 H 0.765159 0.358312 0.159832 0.159 Uiso 1 1 calc R U
C32 C 0.6199(11) 0.4669(10) 0.1888(5) 0.123(3) Uani 1 1 d . .
H32 H 0.584998 0.469515 0.121905 0.147 Uiso 1 1 calc R U
C33 C 0.5576(7) 0.5332(9) 0.2651(4) 0.103(2) Uani 1 1 d . .
H33 H 0.480131 0.576776 0.249179 0.123 Uiso 1 1 calc R U

loop_
_atom_site_aniso_label
_atom_site_aniso_U_11
_atom_site_aniso_U_22
_atom_site_aniso_U_33
_atom_site_aniso_U_23
_atom_site_aniso_U_13
_atom_site_aniso_U_12
Br1 0.1646(9) 0.0906(6) 0.1446(7) 0.0182(6) -0.0243(6) 0.0413(6)
O1 0.106(3) 0.077(3) 0.055(2) -0.0056(19) 0.004(2) 0.047(3)
O2 0.096(3) 0.073(3) 0.079(2) -0.029(2) -0.027(2) 0.026(2)
O3 0.045(2) 0.069(3) 0.0661(19) -0.0046(18) 0.0047(16) 0.0138(18)
O4 0.073(2) 0.080(3) 0.0445(16) 0.0064(17) -0.0049(17) 0.007(2)
O5 0.106(4) 0.183(6) 0.075(3) 0.003(3) -0.029(3) 0.053(4)
C1 0.044(4) 0.150(6) 0.080(4) 0.041(4) 0.009(3) 0.033(4)
C2 0.077(5) 0.101(6) 0.132(6) 0.030(5) 0.028(4) 0.011(4)
C3 0.100(6) 0.118(6) 0.192(7) 0.054(6) 0.051(6) 0.014(5)
C4 0.078(6) 0.222(11) 0.171(8) 0.120(8) 0.022(6) 0.013(6)
C5 0.086(7) 0.368(16) 0.107(6) 0.121(7) -0.002(5) -0.047(8)
C6 0.069(5) 0.373(15) 0.072(4) 0.077(6) 0.007(4) -0.040(7)
C7 0.047(3) 0.103(4) 0.055(3) 0.018(3) 0.008(2) 0.018(3)
C8 0.055(3) 0.072(3) 0.035(2) 0.008(3) 0.005(2) 0.013(3)
C9 0.047(3) 0.054(3) 0.037(2) -0.005(2) 0.003(2) 0.010(2)
C10 0.076(4) 0.051(3) 0.046(2) 0.000(2) 0.005(3) 0.017(3)
C11 0.064(4) 0.080(4) 0.045(3) 0.009(3) 0.003(3) 0.023(3)
C12 0.046(3) 0.109(5) 0.063(3) 0.027(3) 0.006(3) 0.018(3)
C13 0.047(3) 0.065(3) 0.037(2) 0.007(2) 0.001(2) -0.001(2)
C14 0.054(4) 0.080(4) 0.056(3) 0.002(3) -0.015(3) 0.010(3)
C15 0.075(4) 0.062(4) 0.068(3) -0.004(3) -0.006(3) -0.009(3)
C16 0.065(4) 0.053(3) 0.091(4) 0.021(3) -0.003(3) 0.004(3)
C17 0.065(4) 0.071(4) 0.066(3) 0.018(3) -0.010(3) 0.004(3)
C18 0.064(4) 0.063(3) 0.046(3) 0.008(2) -0.003(2) 0.002(3)
C19 0.077(4) 0.060(3) 0.050(3) 0.003(3) -0.009(3) 0.002(3)
C20 0.089(4) 0.075(4) 0.063(3) 0.016(3) 0.024(3) 0.003(3)
C21 0.106(6) 0.121(6) 0.085(5) 0.024(5) 0.024(4) 0.002(5)
C22 0.128(8) 0.120(8) 0.086(5) 0.045(5) -0.020(5) -0.058(6)
C23 0.134(7) 0.079(5) 0.110(6) 0.030(5) -0.041(5) -0.034(5)
C24 0.099(5) 0.059(4) 0.077(4) 0.008(3) -0.014(3) 0.000(3)
C25 0.069(4) 0.050(3) 0.044(2) 0.006(2) -0.001(2) 0.009(3)
C26 0.058(4) 0.105(6) 0.110(5) -0.010(4) -0.009(3) 0.002(4)
C27 0.076(4) 0.085(4) 0.050(3) 0.014(3) -0.013(3) -0.001(3)
C28 0.082(4) 0.084(4) 0.046(3) 0.011(3) -0.006(3) -0.022(4)
C29 0.157(8) 0.129(6) 0.055(4) -0.015(4) -0.009(4) 0.045(6)
C30 0.236(11) 0.171(9) 0.069(4) -0.027(5) -0.003(6) 0.084(8)
C31 0.194(11) 0.134(9) 0.070(5) -0.026(5) -0.001(6) -0.010(8)
C32 0.162(9) 0.154(9) 0.051(4) -0.006(5) -0.005(5) -0.070(7)
C33 0.099(5) 0.154(6) 0.054(3) 0.000(4) -0.015(3) -0.036(6)

loop_
_atom_type_symbol
_atom_type_description
_atom_type_scat_dispersion_real
_atom_type_scat_dispersion_imag
_atom_type_scat_source
C C 0.0033 0.0016 'International Tables Vol C Tables 4.2.6.8 and 6.1.1.4'
H H 0.0000 0.0000 'International Tables Vol C Tables 4.2.6.8 and 6.1.1.4'
O O 0.0106 0.0060 'International Tables Vol C Tables 4.2.6.8 and 6.1.1.4'
Br Br -0.2901 2.4595 'International Tables Vol C Tables 4.2.6.8 and 6.1.1.4'

loop_
_geom_angle_atom_site_label_1
_geom_angle_atom_site_label_2
_geom_angle_atom_site_label_3
_geom_angle
C10 O1 H1O 109.5
C25 O3 C26 117.5(4)
C27 O4 C11 119.3(5)
C2 C1 C6 120.2(7)
C2 C1 C7 121.9(6)
C6 C1 C7 117.8(7)
C1 C2 C3 120.2(8)
C1 C2 H2 119.9
C3 C2 H2 119.9
C4 C3 C2 117.9(9)
C4 C3 H3 121.1
C2 C3 H3 121.1
C5 C4 C3 122.6(8)
C5 C4 H4 118.7
C3 C4 H4 118.7
C4 C5 C6 120.0(8)
C4 C5 H5 120.0
C6 C5 H5 120.0
C1 C6 C5 118.9(8)
C1 C6 H6 120.6
C5 C6 H6 120.6
C12 C7 C8 123.4(5)
C12 C7 C1 119.8(5)
C8 C7 C1 116.8(4)
C13 C8 C7 112.1(5)
C13 C8 C9 108.9(4)
C7 C8 C9 111.6(4)
C13 C8 H8 108.0
C7 C8 H8 108.0
C9 C8 H8 108.0
C25 C9 C10 111.6(4)
C25 C9 C8 107.9(3)
C10 C9 C8 113.0(4)
C25 C9 H9 108.0
C10 C9 H9 108.0
C8 C9 H9 108.0
O1 C10 C11 103.9(4)
O1 C10 C9 110.5(3)
C11 C10 C9 108.8(4)
O1 C10 C19 109.9(4)
C11 C10 C19 109.8(4)
C9 C10 C19 113.6(4)
O4 C11 C12 106.4(5)
O4 C11 C10 105.1(4)
C12 C11 C10 114.1(4)
O4 C11 H11 110.4
C12 C11 H11 110.4
C10 C11 H11 110.4
C7 C12 C11 123.1(5)
C7 C12 H12 118.5
C11 C12 H12 118.5
C18 C13 C14 117.2(5)
C18 C13 C8 121.7(4)
C14 C13 C8 120.9(4)
C15 C14 C13 121.4(5)
C15 C14 H14 119.3
C13 C14 H14 119.3
C16 C15 C14 119.5(5)
C16 C15 H15 120.2
C14 C15 H15 120.2
C15 C16 C17 122.1(5)
C15 C16 Br1 118.0(5)
C17 C16 Br1 119.9(4)
C16 C17 C18 117.4(5)
C16 C17 H17 121.3
C18 C17 H17 121.3
C13 C18 C17 122.3(5)
C13 C18 H18 118.8
C17 C18 H18 118.8
C24 C19 C20 119.0(5)
C24 C19 C10 120.0(5)
C20 C19 C10 120.7(5)
C19 C20 C21 119.4(6)
C19 C20 H20 120.3
C21 C20 H20 120.3
C22 C21 C20 119.3(7)
C22 C21 H21 120.3
C20 C21 H21 120.3
C23 C22 C21 121.0(7)
C23 C22 H22 119.5
C21 C22 H22 119.5
C22 C23 C24 119.8(8)
C22 C23 H23 120.1
C24 C23 H23 120.1
C19 C24 C23 121.5(7)
C19 C24 H24 119.3
C23 C24 H24 119.3
O2 C25 O3 124.3(5)
O2 C25 C9 123.2(5)
O3 C25 C9 112.4(4)
O3 C26 H26A 109.5
O3 C26 H26B 109.5
H26A C26 H26B 109.5
O3 C26 H26C 109.5
H26A C26 H26C 109.5
H26B C26 H26C 109.5
O5 C27 O4 122.3(6)
O5 C27 C28 126.2(5)
O4 C27 C28 111.5(5)
C29 C28 C33 117.7(7)
C29 C28 C27 123.2(5)
C33 C28 C27 119.1(7)
C28 C29 C30 122.4(7)
C28 C29 H29 118.8
C30 C29 H29 118.8
C31 C30 C29 118.5(9)
C31 C30 H30 120.7
C29 C30 H30 120.7
C32 C31 C30 121.0(9)
C32 C31 H31 119.5
C30 C31 H31 119.5
C31 C32 C33 120.8(8)
C31 C32 H32 119.6
C33 C32 H32 119.6
C28 C33 C32 119.5(8)
C28 C33 H33 120.3
C32 C33 H33 120.3

loop_
_geom_bond_atom_site_label_1
_geom_bond_atom_site_label_2
_geom_bond_distance
Br1 C16 1.896(6)
O1 C10 1.435(5)
O1 H1O 0.8200
O2 C25 1.195(6)
O3 C25 1.314(6)
O3 C26 1.436(6)
O4 C27 1.335(6)
O4 C11 1.478(6)
O5 C27 1.190(7)
C1 C2 1.374(9)
C1 C6 1.380(8)
C1 C7 1.544(9)
C2 C3 1.403(9)
C2 H2 0.9300
C3 C4 1.363(11)
C3 H3 0.9300
C4 C5 1.341(12)
C4 H4 0.9300
C5 C6 1.391(10)
C5 H5 0.9300
C6 H6 0.9300
C7 C12 1.327(7)
C7 C8 1.520(7)
C8 C13 1.507(7)
C8 C9 1.553(6)
C8 H8 0.9800
C9 C25 1.521(7)
C9 C10 1.525(7)
C9 H9 0.9800
C10 C11 1.520(7)
C10 C19 1.553(7)
C11 C12 1.489(7)
C11 H11 0.9800
C12 H12 0.9300
C13 C18 1.385(6)
C13 C14 1.394(7)
C14 C15 1.378(8)
C14 H14 0.9300
C15 C16 1.350(8)
C15 H15 0.9300
C16 C17 1.388(8)
C17 C18 1.392(8)
C17 H17 0.9300
C18 H18 0.9300
C19 C24 1.356(8)
C19 C20 1.391(7)
C20 C21 1.411(8)
C20 H20 0.9300
C21 C22 1.367(11)
C21 H21 0.9300
C22 C23 1.348(11)
C22 H22 0.9300
C23 C24 1.387(9)
C23 H23 0.9300
C24 H24 0.9300
C26 H26A 0.9600
C26 H26B 0.9600
C26 H26C 0.9600
C27 C28 1.481(8)
C28 C29 1.348(9)
C28 C33 1.368(7)
C29 C30 1.379(9)
C29 H29 0.9300
C30 C31 1.357(12)
C30 H30 0.9300
C31 C32 1.305(12)
C31 H31 0.9300
C32 C33 1.409(11)
C32 H32 0.9300
C33 H33 0.9300
